data_7202774
loop_
_publ_author_name
'Jorge Pas\'an'
'Joaqu\'in Sanchiz'
'Francesc Lloret'
'Miguel Julve'
'Catalina Ruiz-P\'erez'

_publ_section_title
;
 Crystal engineering of 3-D coordination polymers by pillaring
 ferromagnetic copper(ii)-methylmalonate layers
;
_journal_issue 6
_journal_name_full CrystEngComm
_journal_page_first 478
_journal_paper_doi 10.1039/b701788j
_journal_volume 9
_journal_year 2007
_chemical_formula_sum 'C4 H6 Cu O5'
_chemical_formula_weight 197.61
_chemical_name_systematic
;
?
;
_space_group_IT_number 31
_symmetry_cell_setting orthorhombic
_symmetry_space_group_name_Hall 'P -2 -2bc'
_symmetry_space_group_name_H-M 'P n 21 m'
_atom_sites_solution_hydrogens geom
_atom_sites_solution_primary direct
_atom_sites_solution_secondary difmap
_audit_creation_method SHELXL-97
_cell_angle_alpha 90.000(17)
_cell_angle_beta 90.00(3)
_cell_angle_gamma 90.00(3)
_cell_formula_units_Z 2
_cell_length_a 6.203(3)
_cell_length_b 6.7961(12)
_cell_length_c 6.998(2)
_cell_measurement_temperature 293(2)
_cell_volume 295.01(17)
_computing_cell_refinement 'Dirax/lsq (Duisenberg & Schreurs, 1989-2000)'
_computing_data_collection 'Collect (Nonius BV, 1997-2000)'
_computing_data_reduction 'EvalCCD (Duisenberg & Schreurs 1990-2000)'
_computing_molecular_graphics CRYSTALMAKER
_computing_publication_material 'PARST97 (Nardelli, 1997)'
_computing_structure_refinement 'SHELXL-97 (Sheldrick, 1997)'
_computing_structure_solution 'SHELXS-97 (Sheldrick, 1997)'
_diffrn_ambient_temperature 293(2)
_diffrn_detector 'CCD plate'
_diffrn_detector_area_resol_mean 9
_diffrn_measured_fraction_theta_full 0.990
_diffrn_measured_fraction_theta_max 0.990
_diffrn_measurement_device '95mm CCD camera on \k-goniostat'
_diffrn_measurement_device_type KappaCCD
_diffrn_measurement_method 'CCD rotation images, thick slices'
_diffrn_radiation_monochromator 'horizonally mounted graphite crystal'
_diffrn_radiation_probe x-ray
_diffrn_radiation_source 'fine-focus sealed tube'
_diffrn_radiation_type MoK\a
_diffrn_radiation_wavelength 0.71073
_diffrn_reflns_av_R_equivalents 0.0456
_diffrn_reflns_av_sigmaI/netI 0.0480
_diffrn_reflns_limit_h_max 7
_diffrn_reflns_limit_h_min -8
_diffrn_reflns_limit_k_max 8
_diffrn_reflns_limit_k_min -8
_diffrn_reflns_limit_l_max 9
_diffrn_reflns_limit_l_min -6
_diffrn_reflns_number 1821
_diffrn_reflns_theta_full 27.49
_diffrn_reflns_theta_max 27.49
_diffrn_reflns_theta_min 5.32
_diffrn_source 'Enraf Nonius FR590'
_exptl_absorpt_coefficient_mu 3.633
_exptl_absorpt_correction_type sadabs
_exptl_crystal_colour Blue
_exptl_crystal_density_diffrn 2.022
_exptl_crystal_density_method 'not measured'
_exptl_crystal_description Prisms
_exptl_crystal_F_000 178
_exptl_crystal_size_max 0.1
_exptl_crystal_size_mid 0.1
_exptl_crystal_size_min 0.18
_refine_diff_density_max 0.489
_refine_diff_density_min -0.842
_refine_diff_density_rms 0.086
_refine_ls_abs_structure_details 'Flack H D (1983), Acta Cryst. A39, 876-881'
_refine_ls_abs_structure_Flack 0.51(4)
_refine_ls_extinction_method none
_refine_ls_goodness_of_fit_ref 1.090
_refine_ls_hydrogen_treatment mixed
_refine_ls_matrix_type full
_refine_ls_number_parameters 66
_refine_ls_number_reflns 687
_refine_ls_number_restraints 1
_refine_ls_restrained_S_all 1.089
_refine_ls_R_factor_all 0.0385
_refine_ls_R_factor_gt 0.0352
_refine_ls_shift/su_max 0.000
_refine_ls_shift/su_mean 0.000
_refine_ls_structure_factor_coef Fsqd
_refine_ls_weighting_details 'calc w=1/[\s^2^(Fo^2^)+(0.0439P)^2^+0.2720P] where P=(Fo^2^+2Fc^2^)/3'
_refine_ls_weighting_scheme calc
_refine_ls_wR_factor_gt 0.0862
_refine_ls_wR_factor_ref 0.0872
_reflns_number_gt 638
_reflns_number_total 687
_reflns_threshold_expression >2sigma(I)
_cod_data_source_file b701788j.txt
_cod_data_source_block compound-1
_cod_depositor_comments
;
The following automatic conversions were performed:
'_symmetry_cell_setting' value 'Orthorhombic' changed to 'orthorhombic'
according to '/home/saulius/struct/CIF-dictionaries/cif_core.dic'
dictionary named 'cif_core.dic' version 2.4.1 from 2010-06-29.

Automatic conversion script
Id: cif_fix_enum 1527 2010-12-29 10:47:43Z saulius 
;
_cod_original_sg_symbol_H-M Pn21m
_cod_database_code 7202774

loop_
_symmetry_equiv_pos_as_xyz
'x, y, z'
'x, y, -z'
'-x, y+1/2, z+1/2'
'-x, y+1/2, -z+1/2'

loop_
_atom_site_label
_atom_site_type_symbol
_atom_site_fract_x
_atom_site_fract_y
_atom_site_fract_z
_atom_site_U_iso_or_equiv
_atom_site_adp_type
_atom_site_occupancy
_atom_site_symmetry_multiplicity
_atom_site_calc_flag
_atom_site_refinement_flags
_atom_site_disorder_assembly
_atom_site_disorder_group
O1 O 0.9483(5) 0.3641(6) 0.1965(5) 0.0324(9) Uani 1 1 d . . .
O1W O 0.8021(10) -0.0175(9) 0.0000 0.0339(12) Uani 1 2 d S . .
O2 O 0.7320(5) 0.5993(5) 0.2975(5) 0.0290(8) Uani 1 1 d . . .
C1 C 0.7844(7) 0.4714(7) 0.1772(7) 0.0240(9) Uani 1 1 d . . .
C2 C 0.6408(11) 0.4456(10) 0.0000 0.0248(13) Uani 1 2 d S . .
C3 C 0.4427(12) 0.5764(12) 0.0000 0.0303(16) Uani 1 2 d S . .
H2 H 0.593(10) 0.299(14) 0.0000 0.03(2) Uiso 1 2 d S . .
H3A H 0.472(9) 0.688(19) 0.0000 0.013(15) Uiso 1 2 d S . .
H3B H 0.363(8) 0.556(8) 0.106(7) 0.019(12) Uiso 1 1 d . . .
H1W H 1.195(12) 0.438(11) 0.413(9) 0.05(3) Uiso 1 1 d . . .
Cu1 Cu 1.07493(10) 0.1964 0.0000 0.0233(2) Uani 1 2 d S . .

loop_
_atom_site_aniso_label
_atom_site_aniso_U_11
_atom_site_aniso_U_22
_atom_site_aniso_U_33
_atom_site_aniso_U_23
_atom_site_aniso_U_13
_atom_site_aniso_U_12
O1 0.042(2) 0.035(2) 0.0209(16) -0.0038(14) -0.0050(14) 0.0082(16)
O1W 0.048(3) 0.026(3) 0.028(3) 0.000 0.000 -0.003(2)
O2 0.0348(17) 0.0289(19) 0.0232(16) -0.0058(13) -0.0009(15) 0.0004(14)
C1 0.031(2) 0.024(2) 0.017(2) 0.0001(18) 0.0047(18) -0.0060(19)
C2 0.027(3) 0.025(3) 0.022(3) 0.000 0.000 -0.002(3)
C3 0.030(4) 0.032(4) 0.029(4) 0.000 0.000 -0.004(3)
Cu1 0.0322(4) 0.0192(3) 0.0184(3) 0.000 0.000 -0.0014(5)

loop_
_atom_type_symbol
_atom_type_description
_atom_type_scat_dispersion_real
_atom_type_scat_dispersion_imag
_atom_type_scat_source
C C 0.0033 0.0016 'International Tables Vol C Tables 4.2.6.8 and 6.1.1.4'
H H 0.0000 0.0000 'International Tables Vol C Tables 4.2.6.8 and 6.1.1.4'
Cu Cu 0.3201 1.2651 'International Tables Vol C Tables 4.2.6.8 and 6.1.1.4'
O O 0.0106 0.0060 'International Tables Vol C Tables 4.2.6.8 and 6.1.1.4'

loop_
_geom_angle_atom_site_label_1
_geom_angle_atom_site_label_2
_geom_angle_atom_site_label_3
_geom_angle
_geom_angle_site_symmetry_1
_geom_angle_site_symmetry_3
_geom_angle_publ_flag
C1 O1 Cu1 126.1(3) . . ?
C1 O2 Cu1 123.9(3) . 3_755 ?
O2 C1 O1 122.7(4) . . ?
O2 C1 C2 118.1(5) . . ?
O1 C1 C2 119.2(5) . . ?
C3 C2 C1 113.7(4) . . ?
C3 C2 C1 113.7(4) . 2 ?
C1 C2 C1 107.6(5) . 2 ?
O1 Cu1 O1 89.6(2) . 2 ?
O1 Cu1 O2 86.19(15) . 4_745 ?
O1 Cu1 O2 161.39(14) 2 4_745 ?
O1 Cu1 O2 161.39(14) . 3_744 ?
O1 Cu1 O2 86.19(15) 2 3_744 ?
O2 Cu1 O2 92.0(2) 4_745 3_744 ?
O1 Cu1 O1W 94.31(16) . . ?
O1 Cu1 O1W 94.31(16) 2 . ?
O2 Cu1 O1W 104.06(15) 4_745 . ?
O2 Cu1 O1W 104.06(15) 3_744 . ?

loop_
_geom_bond_atom_site_label_1
_geom_bond_atom_site_label_2
_geom_bond_distance
_geom_bond_site_symmetry_2
_geom_bond_publ_flag
O1 C1 1.258(6) . ?
O1 Cu1 1.951(4) . ?
O1W Cu1 2.231(6) . ?
O2 C1 1.252(6) . ?
O2 Cu1 1.970(3) 3_755 ?
C1 C2 1.537(6) . ?
C2 C3 1.517(11) . ?
C2 C1 1.537(6) 2 ?
Cu1 O1 1.951(4) 2 ?
Cu1 O2 1.970(3) 4_745 ?
Cu1 O2 1.970(3) 3_744 ?
